data_7107997
loop_
_publ_author_name
'Atul P. Singh'
'Kang Mun Lee'
'Dhiraj P. Murale'
'Taehong Jun'
'Hyunjeong Liew'
'Yoo-Hun Suh'
'David G. Churchill'

_publ_section_title
;
 Novel sulphur-rich BODIPY systems that enable stepwise fluorescent O-atom
 turn-on and H2O2 neuronal system probing
;
_journal_name_full Chem.Commun.
_journal_page_first 7298
_journal_paper_doi 10.1039/c2cc33076h
_journal_volume 48
_journal_year 2012
_chemical_formula_moiety C12H13B1F2N2
_chemical_formula_sum 'C12 H13 B F2 N2'
_chemical_formula_weight 234.05
_chemical_name_systematic
;
?
;
_space_group_IT_number 14
_symmetry_cell_setting monoclinic
_symmetry_space_group_name_Hall '-P 2ybc'
_symmetry_space_group_name_H-M 'P 1 21/c 1'
_atom_sites_solution_hydrogens geom
_atom_sites_solution_primary direct
_atom_sites_solution_secondary difmap
_audit_creation_method SHELXL-97
_cell_angle_alpha 90.00
_cell_angle_beta 94.75(2)
_cell_angle_gamma 90.00
_cell_formula_units_Z 4
_cell_length_a 6.350(3)
_cell_length_b 13.032(7)
_cell_length_c 14.253(7)
_cell_measurement_reflns_used 4133
_cell_measurement_temperature 296(2)
_cell_measurement_theta_max 32.15
_cell_measurement_theta_min 2.12
_cell_volume 1175.4(10)
_computing_cell_refinement 'Bruker APEX II'
_computing_data_collection 'Bruker APEX II'
_computing_data_reduction 'Bruker APEX II'
_computing_molecular_graphics ORTEP3
_computing_publication_material 'Bruker SHELXTL'
_computing_structure_refinement 'SHELXL-97 (Sheldrick, 1997)'
_computing_structure_solution 'SHELXS-97 (Sheldrick, 1990)'
_diffrn_ambient_temperature 296(2)
_diffrn_measured_fraction_theta_full 0.998
_diffrn_measured_fraction_theta_max 0.998
_diffrn_measurement_device_type 'CCD area detector'
_diffrn_measurement_method 'phi and omega scans'
_diffrn_radiation_monochromator graphite
_diffrn_radiation_source 'fine-focus sealed tube'
_diffrn_radiation_type MoK\a
_diffrn_radiation_wavelength 0.71073
_diffrn_reflns_av_R_equivalents 0.0857
_diffrn_reflns_av_sigmaI/netI 0.1658
_diffrn_reflns_limit_h_max 7
_diffrn_reflns_limit_h_min -9
_diffrn_reflns_limit_k_max 19
_diffrn_reflns_limit_k_min -15
_diffrn_reflns_limit_l_max 21
_diffrn_reflns_limit_l_min -21
_diffrn_reflns_number 16333
_diffrn_reflns_theta_full 32.15
_diffrn_reflns_theta_max 32.15
_diffrn_reflns_theta_min 2.12
_exptl_absorpt_coefficient_mu 0.100
_exptl_absorpt_correction_T_max 0.941
_exptl_absorpt_correction_T_min 0.930
_exptl_absorpt_correction_type multi-scan
_exptl_absorpt_process_details SADABS
_exptl_crystal_colour Darkred
_exptl_crystal_density_diffrn 1.323
_exptl_crystal_density_method 'not measured'
_exptl_crystal_description platy
_exptl_crystal_F_000 488
_exptl_crystal_size_max 0.3
_exptl_crystal_size_mid 0.25
_exptl_crystal_size_min 0.15
_refine_diff_density_max 0.287
_refine_diff_density_min -0.178
_refine_diff_density_rms 0.060
_refine_ls_extinction_method none
_refine_ls_goodness_of_fit_ref 1.031
_refine_ls_hydrogen_treatment constr
_refine_ls_matrix_type full
_refine_ls_number_parameters 157
_refine_ls_number_reflns 4133
_refine_ls_number_restraints 0
_refine_ls_restrained_S_all 1.031
_refine_ls_R_factor_all 0.2216
_refine_ls_R_factor_gt 0.0992
_refine_ls_shift/su_max 0.075
_refine_ls_shift/su_mean 0.002
_refine_ls_structure_factor_coef Fsqd
_refine_ls_weighting_details 'calc w=1/[\s^2^(Fo^2^)+(0.0692P)^2^+0.2425P] where P=(Fo^2^+2Fc^2^)/3'
_refine_ls_weighting_scheme calc
_refine_ls_wR_factor_gt 0.2003
_refine_ls_wR_factor_ref 0.2524
_reflns_number_gt 1720
_reflns_number_total 4133
_reflns_threshold_expression >2sigma(I)
_cod_data_source_file c2cc33076h.txt
_cod_data_source_block nchu82-1
_cod_original_sg_symbol_H-M P2(1)/c
_cod_database_code 7107997

loop_
_symmetry_equiv_pos_as_xyz
'x, y, z'
'-x, y+1/2, -z+1/2'
'-x, -y, -z'
'x, -y-1/2, z-1/2'

loop_
_atom_site_label
_atom_site_type_symbol
_atom_site_fract_x
_atom_site_fract_y
_atom_site_fract_z
_atom_site_U_iso_or_equiv
_atom_site_adp_type
_atom_site_occupancy
_atom_site_symmetry_multiplicity
_atom_site_calc_flag
_atom_site_refinement_flags
B B 0.2057(5) 0.2339(3) 0.4822(2) 0.0527(8) Uani 1 1 d .
F1 F 0.1192(3) 0.30817(15) 0.53913(12) 0.0802(6) Uani 1 1 d .
F2 F 0.3213(3) 0.16538(16) 0.53975(13) 0.0843(7) Uani 1 1 d .
N1 N 0.3474(4) 0.28589(16) 0.41335(15) 0.0474(6) Uani 1 1 d .
N2 N 0.0251(3) 0.17820(16) 0.42308(15) 0.0467(6) Uani 1 1 d .
C1 C 0.5228(5) 0.3437(2) 0.4337(2) 0.0565(8) Uani 1 1 d .
H1 H 0.5778 0.3594 0.4945 0.068 Uiso 1 1 calc R
C2 C 0.6105(4) 0.37696(19) 0.3528(2) 0.0513(7) Uani 1 1 d .
C3 C 0.4817(5) 0.3365(2) 0.2785(2) 0.0522(7) Uani 1 1 d .
H3 H 0.4998 0.3454 0.2150 0.063 Uiso 1 1 calc R
C4 C 0.3191(4) 0.27972(19) 0.31542(17) 0.0456(6) Uani 1 1 d .
C5 C 0.1482(4) 0.22561(19) 0.27307(17) 0.0459(7) Uani 1 1 d .
H5 H 0.1310 0.2226 0.2077 0.055 Uiso 1 1 calc R
C6 C 0.0036(4) 0.17632(18) 0.32398(17) 0.0438(6) Uani 1 1 d .
C7 C -0.1833(4) 0.1200(2) 0.2947(2) 0.0498(7) Uani 1 1 d .
C8 C -0.2681(5) 0.0882(2) 0.3757(2) 0.0568(8) Uani 1 1 d .
H8 H -0.3900 0.0492 0.3785 0.068 Uiso 1 1 calc R
C9 C -0.1392(4) 0.1248(2) 0.45317(19) 0.0520(7) Uani 1 1 d .
C10 C 0.8024(5) 0.4439(3) 0.3494(3) 0.0740(9) Uani 1 1 d .
H21A H 0.7629 0.5144 0.3564 0.111 Uiso 1 1 calc R
H21B H 0.8614 0.4348 0.2901 0.111 Uiso 1 1 calc R
H21C H 0.9054 0.4253 0.3996 0.111 Uiso 1 1 calc R
C11 C -0.2663(5) 0.1023(2) 0.1946(2) 0.0655(9) Uani 1 1 d .
H10A H -0.2838 0.0300 0.1836 0.098 Uiso 1 1 calc R
H10B H -0.1681 0.1293 0.1532 0.098 Uiso 1 1 calc R
H10C H -0.4001 0.1361 0.1827 0.098 Uiso 1 1 calc R
C12 C -0.1683(5) 0.1092(3) 0.5549(2) 0.0674(9) Uani 1 1 d .
H13A H -0.0329 0.1002 0.5892 0.101 Uiso 1 1 calc R
H13B H -0.2532 0.0492 0.5623 0.101 Uiso 1 1 calc R
H13C H -0.2375 0.1680 0.5788 0.101 Uiso 1 1 calc R

loop_
_atom_site_aniso_label
_atom_site_aniso_U_11
_atom_site_aniso_U_22
_atom_site_aniso_U_33
_atom_site_aniso_U_23
_atom_site_aniso_U_13
_atom_site_aniso_U_12
B 0.058(2) 0.0614(19) 0.0388(16) 0.0044(14) 0.0013(14) 0.0012(16)
F1 0.1000(15) 0.0841(13) 0.0596(11) -0.0255(9) 0.0257(10) -0.0154(11)
F2 0.0729(13) 0.1062(15) 0.0702(12) 0.0412(11) -0.0151(10) -0.0094(11)
N1 0.0512(14) 0.0501(12) 0.0402(12) -0.0004(9) -0.0013(10) -0.0022(10)
N2 0.0511(14) 0.0470(12) 0.0424(12) 0.0019(9) 0.0070(10) 0.0039(10)
C1 0.0560(19) 0.0531(16) 0.0581(18) -0.0037(13) -0.0092(14) -0.0022(14)
C2 0.0511(16) 0.0435(14) 0.0595(18) 0.0021(12) 0.0048(14) 0.0002(12)
C3 0.0600(18) 0.0479(15) 0.0498(16) 0.0028(12) 0.0111(14) 0.0016(13)
C4 0.0522(17) 0.0446(14) 0.0401(14) -0.0012(11) 0.0045(12) 0.0035(12)
C5 0.0532(17) 0.0476(14) 0.0368(13) -0.0034(11) 0.0034(12) 0.0016(12)
C6 0.0510(16) 0.0409(13) 0.0392(14) -0.0022(10) 0.0023(12) 0.0041(12)
C7 0.0491(16) 0.0436(14) 0.0564(17) -0.0045(12) 0.0016(13) 0.0004(12)
C8 0.0496(17) 0.0525(16) 0.069(2) 0.0035(14) 0.0075(14) -0.0057(13)
C9 0.0513(17) 0.0501(15) 0.0566(17) 0.0089(12) 0.0157(14) 0.0058(13)
C10 0.063(2) 0.0603(18) 0.098(3) 0.0052(17) 0.0060(18) -0.0118(16)
C11 0.065(2) 0.0609(18) 0.069(2) -0.0079(15) -0.0081(16) -0.0085(15)
C12 0.067(2) 0.0719(19) 0.065(2) 0.0135(15) 0.0189(16) -0.0004(16)

loop_
_atom_type_symbol
_atom_type_description
_atom_type_scat_dispersion_real
_atom_type_scat_dispersion_imag
_atom_type_scat_source
C C 0.0033 0.0016 'International Tables Vol C Tables 4.2.6.8 and 6.1.1.4'
H H 0.0000 0.0000 'International Tables Vol C Tables 4.2.6.8 and 6.1.1.4'
B B 0.0013 0.0007 'International Tables Vol C Tables 4.2.6.8 and 6.1.1.4'
N N 0.0061 0.0033 'International Tables Vol C Tables 4.2.6.8 and 6.1.1.4'
F F 0.0171 0.0103 'International Tables Vol C Tables 4.2.6.8 and 6.1.1.4'

loop_
_geom_angle_atom_site_label_1
_geom_angle_atom_site_label_2
_geom_angle_atom_site_label_3
_geom_angle
F2 B F1 108.5(2)
F2 B N1 110.6(3)
F1 B N1 110.0(2)
F2 B N2 110.7(3)
F1 B N2 109.3(2)
N1 B N2 107.8(2)
C1 N1 C4 106.4(2)
C1 N1 B 128.3(2)
C4 N1 B 125.3(2)
C9 N2 C6 107.2(2)
C9 N2 B 128.7(2)
C6 N2 B 124.1(2)
N1 C1 C2 112.0(2)
C3 C2 C1 105.2(2)
C3 C2 C10 128.7(3)
C1 C2 C10 126.1(3)
C2 C3 C4 108.6(2)
C5 C4 N1 119.7(2)
C5 C4 C3 132.5(2)
N1 C4 C3 107.8(2)
C6 C5 C4 122.6(2)
C5 C6 N2 120.5(2)
C5 C6 C7 131.3(2)
N2 C6 C7 108.1(2)
C8 C7 C6 106.4(2)
C8 C7 C11 128.4(3)
C6 C7 C11 125.2(3)
C7 C8 C9 108.3(3)
N2 C9 C8 109.9(2)
N2 C9 C12 122.7(3)
C8 C9 C12 127.5(3)

loop_
_geom_bond_atom_site_label_1
_geom_bond_atom_site_label_2
_geom_bond_distance
B F2 1.382(4)
B F1 1.404(4)
B N1 1.542(4)
B N2 1.547(4)
N1 C1 1.356(4)
N1 C4 1.395(3)
N2 C9 1.353(3)
N2 C6 1.408(3)
C1 C2 1.390(4)
C2 C3 1.388(4)
C2 C10 1.502(4)
C3 C4 1.407(4)
C4 C5 1.389(4)
C5 C6 1.376(4)
C6 C7 1.428(4)
C7 C8 1.377(4)
C7 C11 1.497(4)
C8 C9 1.403(4)
C9 C12 1.491(4)
